data_1100068
loop_
_publ_author_name
'Barker, Marten G.'
'Francesconi, M. Grazia'
'Shutt, Thomas H.'
'Wilson, Claire'

_publ_section_title
;
 Strontium oxide iodide
;
_journal_coden_ASTM ACSEBH
_journal_issue 6
_journal_name_full
;
 Acta Crystallographica, Section E: Structure Reports Online
;
_journal_page_first i44
_journal_page_last i45
_journal_paper_doi 10.1107/s1600536801006626
_journal_volume 57
_journal_year 2001
_chemical_formula_moiety '6(I), O, 4(Sr)'
_chemical_formula_sum 'I6 O Sr4'
_chemical_formula_weight 1127.88
_chemical_name_common 'strontium oxide iodide'
_space_group_IT_number 186
_symmetry_cell_setting hexagonal
_symmetry_space_group_name_Hall 'P 6c -2c'
_symmetry_space_group_name_H-M 'P 63 m c'
_atom_sites_solution_primary direct
_atom_sites_solution_secondary difmap
_audit_creation_method SHELXL-97
_cell_angle_alpha 90.000(0)
_cell_angle_beta 90.000(0)
_cell_angle_gamma 120.000(0)
_cell_formula_units_Z 2
_cell_length_a 10.747(1)
_cell_length_b 10.747(1)
_cell_length_c 7.8678(9)
_cell_measurement_reflns_used 841
_cell_measurement_temperature 150(2)
_cell_measurement_theta_max 27.58
_cell_measurement_theta_min 5.9
_cell_volume 787.0(3)
_computing_cell_refinement 'Bruker SAINT version 6.02a (Bruker, 2000)'
_computing_data_collection 'Bruker SMART version 5.054 (Bruker, 1998)'
_computing_data_reduction 'Bruker SAINT; Bruker SHELXTL (Bruker, 1997)'
_computing_molecular_graphics 'ATOMS (Dowty, 1998)'
_computing_publication_material 'SHELXL-97; PLATON (Spek, 2000)'
_computing_structure_refinement 'SHELXL-97 (Sheldrick, 1997); WINGX (Farrugia, 1999)'
_computing_structure_solution 'SIR97, (Altomare et al, 1999)'
_diffrn_ambient_temperature 150(2)
_diffrn_detector_area_resol_mean ?
_diffrn_measured_fraction_theta_full 0.944
_diffrn_measured_fraction_theta_max 0.944
_diffrn_measurement_device_type 'Bruker SMART1000 CCD area detector'
_diffrn_measurement_method omega
_diffrn_radiation_monochromator graphite
_diffrn_radiation_source 'fine-focus sealed tube'
_diffrn_radiation_type MoK\a
_diffrn_radiation_wavelength 0.71069
_diffrn_reflns_av_R_equivalents 0.054
_diffrn_reflns_av_sigmaI/netI 0.000
_diffrn_reflns_limit_h_max 6
_diffrn_reflns_limit_h_min -13
_diffrn_reflns_limit_k_max 4
_diffrn_reflns_limit_k_min -10
_diffrn_reflns_limit_l_max 10
_diffrn_reflns_limit_l_min -9
_diffrn_reflns_number 3527
_diffrn_reflns_theta_full 28.97
_diffrn_reflns_theta_max 27.58
_diffrn_reflns_theta_min 5.9
_diffrn_standards_decay_% 0
_diffrn_standards_interval_count ?
_diffrn_standards_interval_time ?
_diffrn_standards_number ?
_exptl_absorpt_coefficient_mu 25.213
_exptl_absorpt_correction_T_max 0.365
_exptl_absorpt_correction_T_min 0.272
_exptl_absorpt_correction_type multi-scan
_exptl_absorpt_process_details 'SADABS, Bruker (1999)'
_exptl_crystal_colour colourless
_exptl_crystal_density_diffrn 4.760
_exptl_crystal_density_meas ?
_exptl_crystal_density_method 'not measured'
_exptl_crystal_description block
_exptl_crystal_F_000 956
_exptl_crystal_size_max 0.05
_exptl_crystal_size_mid 0.04
_exptl_crystal_size_min 0.04
_exptl_crystal_thermal_history 'heated at 1000C for 24 hours; cooled to room temperature at 1C/hour'
_refine_diff_density_max 1.271
_refine_diff_density_min -0.986
_refine_diff_density_rms 0.210
_refine_ls_abs_structure_details 'Flack H D (1983), Acta Cryst. A39, 876-881'
_refine_ls_abs_structure_Flack 0.064(18)
_refine_ls_extinction_coef ?
_refine_ls_extinction_method none
_refine_ls_goodness_of_fit_ref 0.937
_refine_ls_matrix_type full
_refine_ls_number_parameters 25
_refine_ls_number_reflns 721
_refine_ls_number_restraints 1
_refine_ls_restrained_S_all 0.936
_refine_ls_R_factor_all 0.0429
_refine_ls_R_factor_gt 0.0297
_refine_ls_shift/su_max 0.000
_refine_ls_shift/su_mean 0.000
_refine_ls_structure_factor_coef Fsqd
_refine_ls_weighting_details 'calc w=1/[\s^2^(Fo^2^)+(0.0206P)^2^] where P=(Fo^2^+2Fc^2^)/3'
_refine_ls_weighting_scheme calc
_refine_ls_wR_factor_gt 0.0522
_refine_ls_wR_factor_ref 0.0548
_reflns_number_gt 586
_reflns_number_total 776
_reflns_threshold_expression >2sigma(I)
_cod_duplicate_entry 2200256
_cod_original_sg_symbol_H-M P63mc
_cod_database_code 1100068

loop_
_symmetry_equiv_pos_as_xyz
'x, y, z'
'-x, -y, z+1/2'
'-y, x-y, z'
'-x+y, -x, z'
'x-y, x, z+1/2'
'y, -x+y, z+1/2'
'-x+y, y, z'
'x, x-y, z'
'-y, -x, z'
'y, x, z+1/2'
'-x, -x+y, z+1/2'
'x-y, -y, z+1/2'

loop_
_atom_site_label
_atom_site_type_symbol
_atom_site_fract_x
_atom_site_fract_y
_atom_site_fract_z
_atom_site_U_iso_or_equiv
_atom_site_adp_type
_atom_site_occupancy
_atom_site_symmetry_multiplicity
_atom_site_calc_flag
_atom_site_refinement_flags
_atom_site_disorder_assembly
_atom_site_disorder_group
I1 I 0.25533(9) 0.12766(5) 0.36865(10) 0.0175(2) Uani 1 2 d S . .
I2 I 0.46542(5) 0.53458(5) 0.17690(10) 0.0174(2) Uani 1 2 d S . .
Sr1 Sr 0.21157(7) 0.42313(14) 0.48599(16) 0.0172(3) Uani 1 2 d S . .
Sr2 Sr 0.3333 0.6667 0.8847(3) 0.0290(6) Uani 1 6 d S . .
O1 O 0.3333 0.6667 0.584(3) 0.031(5) Uani 1 6 d S . .

loop_
_atom_site_aniso_label
_atom_site_aniso_U_11
_atom_site_aniso_U_22
_atom_site_aniso_U_33
_atom_site_aniso_U_23
_atom_site_aniso_U_13
_atom_site_aniso_U_12
I1 0.0195(5) 0.0166(3) 0.0174(5) 0.0004(2) 0.0008(5) 0.0098(2)
I2 0.0187(3) 0.0187(3) 0.0129(4) -0.0015(2) 0.0015(2) 0.0078(4)
Sr1 0.0181(5) 0.0200(7) 0.0142(7) -0.0008(6) -0.0004(3) 0.0100(4)
Sr2 0.0391(10) 0.0391(10) 0.0088(12) 0.000 0.000 0.0196(5)
O1 0.027(7) 0.027(7) 0.038(12) 0.000 0.000 0.014(4)

loop_
_atom_type_symbol
_atom_type_description
_atom_type_scat_dispersion_real
_atom_type_scat_dispersion_imag
_atom_type_scat_source
O O 0.0106 0.0060 'International Tables Vol C Tables 4.2.6.8 and 6.1.1.4'
Sr Sr -1.5307 3.2498 'International Tables Vol C Tables 4.2.6.8 and 6.1.1.4'
I I -0.4742 1.8119 'International Tables Vol C Tables 4.2.6.8 and 6.1.1.4'

loop_
_geom_angle_atom_site_label_1
_geom_angle_atom_site_label_2
_geom_angle_atom_site_label_3
_geom_angle
_geom_angle_site_symmetry_1
_geom_angle_site_symmetry_3
_geom_angle_publ_flag
Sr1 I1 Sr1 106.45(2) 6_554 . ?
Sr1 I1 Sr1 106.45(2) 6_554 4 ?
Sr1 I1 Sr1 147.04(5) . 4 ?
Sr1 I1 Sr2 64.47(5) 6_554 2_664 ?
Sr1 I1 Sr2 96.08(2) . 2_664 ?
Sr1 I1 Sr2 96.08(2) 4 2_664 ?
Sr2 I2 Sr1 101.78(5) 1_554 3_665 ?
Sr2 I2 Sr1 101.78(5) 1_554 . ?
Sr1 I2 Sr1 70.65(6) 3_665 . ?
Sr2 I2 Sr1 104.20(5) 1_554 6_554 ?
Sr1 I2 Sr1 153.95(4) 3_665 6_554 ?
Sr1 I2 Sr1 105.50(4) . 6_554 ?
Sr2 I2 Sr1 104.20(5) 1_554 2_664 ?
Sr1 I2 Sr1 105.50(4) 3_665 2_664 ?
Sr1 I2 Sr1 153.95(4) . 2_664 ?
Sr1 I2 Sr1 66.15(4) 6_554 2_664 ?
O1 Sr1 I1 98.7(5) . 5 ?
O1 Sr1 I2 86.6(4) . 4_565 ?
I1 Sr1 I2 140.95(3) 5 4_565 ?
O1 Sr1 I2 86.6(4) . . ?
I1 Sr1 I2 140.95(3) 5 . ?
I2 Sr1 I2 77.69(5) 4_565 . ?
O1 Sr1 I1 144.645(17) . 3 ?
I1 Sr1 I1 82.78(4) 5 3 ?
I2 Sr1 I1 71.78(3) 4_565 3 ?
I2 Sr1 I1 114.41(5) . 3 ?
O1 Sr1 I1 144.645(18) . . ?
I1 Sr1 I1 82.78(4) 5 . ?
I2 Sr1 I1 114.41(5) 4_565 . ?
I2 Sr1 I1 71.78(3) . . ?
I1 Sr1 I1 70.71(3) 3 . ?
O1 Sr1 I2 76.25(17) . 2_665 ?
I1 Sr1 I2 71.32(3) 5 2_665 ?
I2 Sr1 I2 146.26(4) 4_565 2_665 ?
I2 Sr1 I2 72.54(4) . 2_665 ?
I1 Sr1 I2 135.64(4) 3 2_665 ?
I1 Sr1 I2 70.80(3) . 2_665 ?
O1 Sr1 I2 76.25(17) . 5 ?
I1 Sr1 I2 71.32(3) 5 5 ?
I2 Sr1 I2 72.54(4) 4_565 5 ?
I2 Sr1 I2 146.26(4) . 5 ?
I1 Sr1 I2 70.80(3) 3 5 ?
I1 Sr1 I2 135.64(4) . 5 ?
I2 Sr1 I2 128.84(6) 2_665 5 ?
O1 Sr1 Sr2 35.4(5) . . ?
I1 Sr1 Sr2 63.27(5) 5 . ?
I2 Sr1 Sr2 113.68(5) 4_565 . ?
I2 Sr1 Sr2 113.68(5) . . ?
I1 Sr1 Sr2 131.55(3) 3 . ?
I1 Sr1 Sr2 131.55(3) . . ?
I2 Sr1 Sr2 66.26(3) 2_665 . ?
I2 Sr1 Sr2 66.26(3) 5 . ?
O1 Sr1 Sr1 34.9(2) . 3_665 ?
I1 Sr1 Sr1 113.50(3) 5 3_665 ?
I2 Sr1 Sr1 92.81(2) 4_565 3_665 ?
I2 Sr1 Sr1 54.67(3) . 3_665 ?
I1 Sr1 Sr1 163.52(2) 3 3_665 ?
I1 Sr1 Sr1 112.351(18) . 3_665 ?
I2 Sr1 Sr1 56.92(2) 2_665 3_665 ?
I2 Sr1 Sr1 110.87(2) 5 3_665 ?
Sr2 Sr1 Sr1 59.52(3) . 3_665 ?
O1 Sr1 Sr1 34.9(2) . 4_565 ?
I1 Sr1 Sr1 113.50(3) 5 4_565 ?
I2 Sr1 Sr1 54.67(3) 4_565 4_565 ?
I2 Sr1 Sr1 92.81(2) . 4_565 ?
I1 Sr1 Sr1 112.351(18) 3 4_565 ?
I1 Sr1 Sr1 163.52(2) . 4_565 ?
I2 Sr1 Sr1 110.87(2) 2_665 4_565 ?
I2 Sr1 Sr1 56.92(2) 5 4_565 ?
Sr2 Sr1 Sr1 59.52(3) . 4_565 ?
Sr1 Sr1 Sr1 60.0 3_665 4_565 ?
O1 Sr2 I2 133.08(4) . 3_666 ?
O1 Sr2 I2 133.08(4) . 4_566 ?
I2 Sr2 I2 78.48(6) 3_666 4_566 ?
O1 Sr2 I2 133.08(4) . 1_556 ?
I2 Sr2 I2 78.48(6) 3_666 1_556 ?
I2 Sr2 I2 78.48(6) 4_566 1_556 ?
O1 Sr2 I1 88.11(4) . 6_565 ?
I2 Sr2 I1 69.97(2) 3_666 6_565 ?
I2 Sr2 I1 69.97(2) 4_566 6_565 ?
I2 Sr2 I1 138.80(8) 1_556 6_565 ?
O1 Sr2 I1 88.11(4) . 5 ?
I2 Sr2 I1 138.80(8) 3_666 5 ?
I2 Sr2 I1 69.97(2) 4_566 5 ?
I2 Sr2 I1 69.97(2) 1_556 5 ?
I1 Sr2 I1 119.893(5) 6_565 5 ?
O1 Sr2 I1 88.11(4) . 2_665 ?
I2 Sr2 I1 69.97(2) 3_666 2_665 ?
I2 Sr2 I1 138.80(8) 4_566 2_665 ?
I2 Sr2 I1 69.97(2) 1_556 2_665 ?
I1 Sr2 I1 119.893(5) 6_565 2_665 ?
I1 Sr2 I1 119.893(5) 5 2_665 ?
O1 Sr2 Sr1 35.85(4) . 4_565 ?
I2 Sr2 Sr1 109.86(4) 3_666 4_565 ?
I2 Sr2 Sr1 109.86(4) 4_566 4_565 ?
I2 Sr2 Sr1 168.93(6) 1_556 4_565 ?
I1 Sr2 Sr1 52.26(3) 6_565 4_565 ?
I1 Sr2 Sr1 105.43(5) 5 4_565 ?
I1 Sr2 Sr1 105.43(5) 2_665 4_565 ?
O1 Sr2 Sr1 35.85(4) . . ?
I2 Sr2 Sr1 168.93(6) 3_666 . ?
I2 Sr2 Sr1 109.86(4) 4_566 . ?
I2 Sr2 Sr1 109.86(4) 1_556 . ?
I1 Sr2 Sr1 105.43(5) 6_565 . ?
I1 Sr2 Sr1 52.26(3) 5 . ?
I1 Sr2 Sr1 105.43(5) 2_665 . ?
Sr1 Sr2 Sr1 60.96(6) 4_565 . ?
O1 Sr2 Sr1 35.85(4) . 3_665 ?
I2 Sr2 Sr1 109.86(4) 3_666 3_665 ?
I2 Sr2 Sr1 168.93(6) 4_566 3_665 ?
I2 Sr2 Sr1 109.86(4) 1_556 3_665 ?
I1 Sr2 Sr1 105.43(5) 6_565 3_665 ?
I1 Sr2 Sr1 105.43(5) 5 3_665 ?
I1 Sr2 Sr1 52.26(3) 2_665 3_665 ?
Sr1 Sr2 Sr1 60.96(6) 4_565 3_665 ?
Sr1 Sr2 Sr1 60.96(6) . 3_665 ?
Sr2 O1 Sr1 108.7(5) . 4_565 ?
Sr2 O1 Sr1 108.7(5) . . ?
Sr1 O1 Sr1 110.2(4) 4_565 . ?
Sr2 O1 Sr1 108.7(5) . 3_665 ?
Sr1 O1 Sr1 110.2(4) 4_565 3_665 ?
Sr1 O1 Sr1 110.2(4) . 3_665 ?

loop_
_geom_bond_atom_site_label_1
_geom_bond_atom_site_label_2
_geom_bond_distance
_geom_bond_site_symmetry_2
_geom_bond_publ_flag
I1 Sr1 3.392(2) 6_554 ?
I1 Sr1 3.5567(19) . ?
I1 Sr1 3.5567(19) 4 ?
I1 Sr2 3.830(2) 2_664 ?
I2 Sr2 3.366(2) 1_554 ?
I2 Sr1 3.3947(18) 3_665 ?
I2 Sr1 3.3947(18) . ?
I2 Sr1 3.5967(17) 6_554 ?
I2 Sr1 3.5967(17) 2_664 ?
Sr1 O1 2.393(6) . ?
Sr1 I1 3.392(2) 5 ?
Sr1 I2 3.3947(18) 4_565 ?
Sr1 I1 3.5567(19) 3 ?
Sr1 I2 3.5967(17) 2_665 ?
Sr1 I2 3.5967(17) 5 ?
Sr1 Sr2 3.870(3) . ?
Sr1 Sr1 3.926(3) 3_665 ?
Sr1 Sr1 3.926(3) 4_565 ?
Sr2 O1 2.37(2) . ?
Sr2 I2 3.366(2) 3_666 ?
Sr2 I2 3.366(2) 4_566 ?
Sr2 I2 3.366(2) 1_556 ?
Sr2 I1 3.830(2) 6_565 ?
Sr2 I1 3.830(2) 5 ?
Sr2 I1 3.830(2) 2_665 ?
Sr2 Sr1 3.870(3) 4_565 ?
Sr2 Sr1 3.870(3) 3_665 ?
O1 Sr1 2.393(6) 4_565 ?
O1 Sr1 2.393(6) 3_665 ?
